data_1544457
loop_
_publ_author_name
'Nakano, H.'
'Kawabata, N.'
'Kamegashira, N.'

_publ_section_title
;
 New phase of BaLaMnO4-x formed by annealing in a reduced atmosphere
;
_journal_name_full 'Journal of the Ceramic Society of Japan'
_journal_page_first 445
_journal_page_last 448
_journal_volume 116
_journal_year 2008
_chemical_formula_sum 'Ba La Mn O4'
_chemical_name_common BaLaMnO4
_space_group_IT_number 66
_space_group_name_H-M_alt 'C c c m'
_symmetry_space_group_name_Hall '-C 2 2c'
_symmetry_space_group_name_H-M 'C c c m'
_cell_angle_alpha 90
_cell_angle_beta 90
_cell_angle_gamma 90
_cell_formula_units_Z 4
_cell_length_a 5.504(7)
_cell_length_b 5.502(5)
_cell_length_c 13.265(1)
_cell_volume 401.7(6)
_cod_data_source_file BaLaMnO4.cif
_cod_data_source_block BaLaMnO4
_cod_database_code 1544457

loop_
_space_group_symop_operation_xyz
'x, y, z'
'-x, -y, -z'
'-x, -y, z'
'x, y, -z'
'-x, y, -z+1/2'
'x, -y, z+1/2'
'x, -y, -z+1/2'
'-x, y, z+1/2'
'x+1/2, y+1/2, z'
'-x+1/2, -y+1/2, -z'
'-x+1/2, -y+1/2, z'
'x+1/2, y+1/2, -z'
'-x+1/2, y+1/2, -z+1/2'
'x+1/2, -y+1/2, z+1/2'
'x+1/2, -y+1/2, -z+1/2'
'-x+1/2, y+1/2, z+1/2'

loop_
_atom_site_label
_atom_site_occupancy
_atom_site_fract_x
_atom_site_fract_y
_atom_site_fract_z
_atom_site_adp_type
_atom_site_B_iso_or_equiv
_atom_site_type_symbol
BaLa 0.5000 0.250000 0.250000 0.357250(10) Biso 1.000000 Ba
BaLa 0.5000 0.250000 0.250000 0.357250(10) Biso 1.000000 La
Mn 1.0 0.250000 0.250000 0.000000 Biso 1.000000 Mn
O1 1.0 0.000000 0.000000 0.000000 Biso 1.000000 O
O2 1.0 0.000000 0.500000 0.000000 Biso 1.000000 O
O3 1.0 0.250000 0.250000 0.17046(7) Biso 1.000000 O
